data_7203822
loop_
_publ_author_name
'P\^arvulescu, Andrei N.'
'Marin, Geanina'
'Suwinska, Kinga'
'Kravtsov, Victor Ch.'
'Andruh, Marius'
'P\^arvulescu, Viorica'
'P\^arvulescu, Vasile I.'

_publ_section_title
;
 A polynuclear complex, {[Cu(bpe)2](NO3)}, with interpenetrated
 diamondoid networks: synthesis, properties and catalytic behavior
;
_journal_issue 39
_journal_name_full 'Journal of Materials Chemistry'
_journal_page_first 4234
_journal_paper_doi 10.1039/b506786c
_journal_volume 15
_journal_year 2005
_chemical_formula_sum 'C24 H20 Cu N5 O3'
_chemical_formula_weight 489.99
_chemical_name_systematic
;
?
;
_space_group_IT_number 82
_symmetry_cell_setting tetragonal
_symmetry_space_group_name_Hall 'I -4'
_symmetry_space_group_name_H-M 'I -4'
_atom_sites_solution_hydrogens geom
_atom_sites_solution_primary direct
_atom_sites_solution_secondary difmap
_audit_creation_method SHELXL-97
_cell_angle_alpha 90.00
_cell_angle_beta 90.00
_cell_angle_gamma 90.00
_cell_formula_units_Z 4
_cell_length_a 17.398(3)
_cell_length_b 17.398(3)
_cell_length_c 8.0808(16)
_cell_measurement_temperature 293(2)
_cell_volume 2446.0(8)
_computing_structure_refinement 'SHELXL-97 (Sheldrick, 1997)'
_computing_structure_solution 'SHELXS-97 (Sheldrick, 1990)'
_diffrn_ambient_temperature 293(2)
_diffrn_measured_fraction_theta_full 0.994
_diffrn_measured_fraction_theta_max 0.994
_diffrn_radiation_monochromator graphite
_diffrn_radiation_source 'fine-focus sealed tube'
_diffrn_radiation_type MoK\a
_diffrn_radiation_wavelength 0.71073
_diffrn_reflns_av_R_equivalents 0.0261
_diffrn_reflns_av_sigmaI/netI 0.0417
_diffrn_reflns_limit_h_max 17
_diffrn_reflns_limit_h_min -17
_diffrn_reflns_limit_k_max 12
_diffrn_reflns_limit_k_min -11
_diffrn_reflns_limit_l_max 8
_diffrn_reflns_limit_l_min -7
_diffrn_reflns_number 1357
_diffrn_reflns_theta_full 20.75
_diffrn_reflns_theta_max 20.75
_diffrn_reflns_theta_min 3.64
_exptl_absorpt_coefficient_mu 0.926
_exptl_absorpt_correction_T_max 0.9552
_exptl_absorpt_correction_T_min 0.8364
_exptl_absorpt_correction_type none
_exptl_crystal_colour red
_exptl_crystal_density_diffrn 1.331
_exptl_crystal_density_method 'not measured'
_exptl_crystal_description plate
_exptl_crystal_F_000 1008
_exptl_crystal_size_max 0.20
_exptl_crystal_size_mid 0.10
_exptl_crystal_size_min 0.05
_refine_diff_density_max 0.355
_refine_diff_density_min -0.323
_refine_diff_density_rms 0.064
_refine_ls_abs_structure_details 'Flack H D (1983), Acta Cryst. A39, 876-881'
_refine_ls_abs_structure_Flack 0.49(6)
_refine_ls_extinction_method none
_refine_ls_goodness_of_fit_ref 1.005
_refine_ls_hydrogen_treatment constr
_refine_ls_matrix_type full
_refine_ls_number_parameters 158
_refine_ls_number_reflns 1253
_refine_ls_number_restraints 49
_refine_ls_restrained_S_all 1.030
_refine_ls_R_factor_all 0.0794
_refine_ls_R_factor_gt 0.0579
_refine_ls_shift/su_max 0.000
_refine_ls_shift/su_mean 0.000
_refine_ls_structure_factor_coef Fsqd
_refine_ls_weighting_details 'calc w=1/[\s^2^(Fo^2^)+(0.1485P)^2^+0.0000P] where P=(Fo^2^+2Fc^2^)/3'
_refine_ls_weighting_scheme calc
_refine_ls_wR_factor_gt 0.1698
_refine_ls_wR_factor_ref 0.1850
_reflns_number_gt 990
_reflns_number_total 1253
_reflns_threshold_expression >2sigma(I)
_cod_data_source_file b506786c.txt
_cod_data_source_block ap1c
_cod_depositor_comments
;
The following automatic conversions were performed:
'_symmetry_cell_setting' value 'Tetragonal' changed to 'tetragonal'
according to '/home/saulius/struct/CIF-dictionaries/cif_core.dic'
dictionary named 'cif_core.dic' version 2.4.1 from 2010-06-29.

Automatic conversion script
Id: cif_fix_enum 1527 2010-12-29 10:47:43Z saulius 
;
_cod_original_cell_volume 2446.0(7)
_cod_original_sg_symbol_H-M I-4
_cod_database_code 7203822

loop_
_symmetry_equiv_pos_as_xyz
'x, y, z'
'-x, -y, z'
'y, -x, -z'
'-y, x, -z'
'x+1/2, y+1/2, z+1/2'
'-x+1/2, -y+1/2, z+1/2'
'y+1/2, -x+1/2, -z+1/2'
'-y+1/2, x+1/2, -z+1/2'

loop_
_atom_site_label
_atom_site_type_symbol
_atom_site_fract_x
_atom_site_fract_y
_atom_site_fract_z
_atom_site_U_iso_or_equiv
_atom_site_adp_type
_atom_site_occupancy
_atom_site_symmetry_multiplicity
_atom_site_calc_flag
_atom_site_refinement_flags
_atom_site_disorder_assembly
_atom_site_disorder_group
Cu1 Cu 0.0000 0.0000 0.0000 0.0670(9) Uani 1 4 d S . .
Cu2 Cu -0.5000 0.0000 1.2500 0.0957(11) Uani 1 4 d S . .
N1 N -0.0931(4) -0.0012(5) 0.1562(13) 0.060(3) Uani 1 1 d D . .
N2 N -0.4083(6) 0.0027(6) 1.1013(14) 0.102(4) Uani 1 1 d D . .
C1 C -0.0942(7) -0.0528(7) 0.2753(17) 0.092(4) Uani 1 1 d D . .
H1 H -0.0618 -0.0952 0.2673 0.110 Uiso 1 1 calc R . .
C2 C -0.1411(6) -0.0465(6) 0.4103(18) 0.096(4) Uani 1 1 d D . .
H2 H -0.1347 -0.0795 0.4997 0.115 Uiso 1 1 calc R . .
C3 C -0.1999(8) 0.0105(6) 0.4146(16) 0.084(5) Uani 1 1 d D . .
C4 C -0.1952(6) 0.0624(6) 0.2851(16) 0.078(4) Uani 1 1 d D . .
H4 H -0.2289 0.1038 0.2821 0.094 Uiso 1 1 calc R . .
C5 C -0.1418(5) 0.0542(5) 0.1607(18) 0.077(4) Uani 1 1 d D . .
H5 H -0.1410 0.0904 0.0761 0.093 Uiso 1 1 calc R . .
C6 C -0.2539(6) 0.0211(6) 0.5497(16) 0.070(3) Uani 1 1 d D . .
H6 H -0.2881 0.0621 0.5420 0.084 Uiso 1 1 calc R . .
C7 C -0.2582(6) -0.0219(7) 0.6797(19) 0.079(4) Uani 1 1 d D . .
H7 H -0.2282 -0.0661 0.6768 0.095 Uiso 1 1 calc R . .
C8 C -0.3036(6) -0.0113(6) 0.8314(15) 0.063(4) Uani 1 1 d D . .
C9 C -0.3039(6) -0.0637(6) 0.9571(19) 0.086(5) Uani 1 1 d D . .
H9 H -0.2708 -0.1057 0.9552 0.103 Uiso 1 1 calc R . .
C10 C -0.3538(7) -0.0531(6) 1.0857(16) 0.087(4) Uani 1 1 d D . .
H10 H -0.3501 -0.0879 1.1726 0.105 Uiso 1 1 calc R . .
C11 C -0.3987(8) 0.0559(9) 0.985(2) 0.130(5) Uani 1 1 d D . .
H11 H -0.4292 0.0997 0.9911 0.156 Uiso 1 1 calc R . .
C12 C -0.3470(7) 0.0512(7) 0.8547(19) 0.106(4) Uani 1 1 d D . .
H12 H -0.3425 0.0924 0.7820 0.127 Uiso 1 1 calc R . .
N3 N -0.2179(18) 0.2344(18) 0.702(5) 0.185(7) Uiso 0.254(8) 1 d PD A 1
O11 O -0.185(2) 0.291(2) 0.642(5) 0.185(7) Uiso 0.254(8) 1 d PD A 1
O21 O -0.258(3) 0.194(2) 0.611(6) 0.185(7) Uiso 0.254(8) 1 d PD A 1
O31 O -0.210(3) 0.216(3) 0.849(5) 0.185(7) Uiso 0.254(8) 1 d PD A 1
N4 N -0.2584(18) 0.2181(17) 0.879(5) 0.185(7) Uiso 0.246(8) 1 d PD A 2
O12 O -0.202(2) 0.176(2) 0.874(6) 0.185(7) Uiso 0.246(8) 1 d PD A 2
O22 O -0.288(2) 0.239(3) 0.745(6) 0.185(7) Uiso 0.246(8) 1 d PD A 2
O32 O -0.286(2) 0.240(3) 1.010(6) 0.185(7) Uiso 0.246(8) 1 d PD A 2

loop_
_atom_site_aniso_label
_atom_site_aniso_U_11
_atom_site_aniso_U_22
_atom_site_aniso_U_33
_atom_site_aniso_U_23
_atom_site_aniso_U_13
_atom_site_aniso_U_12
Cu1 0.0712(10) 0.0712(10) 0.058(2) 0.000 0.000 0.000
Cu2 0.1223(14) 0.1223(14) 0.043(2) 0.000 0.000 0.000
N1 0.039(4) 0.064(5) 0.077(8) 0.022(6) 0.017(5) 0.001(4)
N2 0.159(9) 0.101(7) 0.046(8) -0.003(7) 0.002(7) 0.019(8)
C1 0.106(9) 0.088(8) 0.081(12) 0.006(10) 0.029(11) 0.022(7)
C2 0.096(8) 0.101(8) 0.091(12) 0.030(9) 0.015(7) 0.044(6)
C3 0.110(10) 0.079(8) 0.063(12) -0.008(8) -0.005(9) 0.011(7)
C4 0.102(9) 0.070(7) 0.062(13) -0.005(8) 0.012(9) 0.012(6)
C5 0.059(6) 0.087(7) 0.086(12) -0.008(8) 0.020(8) -0.029(6)
C6 0.070(7) 0.092(7) 0.048(8) -0.005(8) -0.008(6) 0.004(5)
C7 0.056(6) 0.091(7) 0.090(14) 0.011(9) 0.002(7) 0.013(5)
C8 0.040(6) 0.086(8) 0.063(12) -0.001(8) 0.006(7) -0.012(6)
C9 0.069(7) 0.097(8) 0.092(16) 0.018(10) -0.008(9) 0.015(6)
C10 0.111(9) 0.097(8) 0.054(10) 0.030(8) -0.004(9) 0.024(8)
C11 0.156(12) 0.145(12) 0.089(12) 0.043(14) 0.042(15) 0.079(10)
C12 0.132(10) 0.117(9) 0.069(11) 0.030(10) 0.032(8) 0.002(9)

loop_
_atom_type_symbol
_atom_type_description
_atom_type_scat_dispersion_real
_atom_type_scat_dispersion_imag
_atom_type_scat_source
C C 0.0033 0.0016 'International Tables Vol C Tables 4.2.6.8 and 6.1.1.4'
H H 0.0000 0.0000 'International Tables Vol C Tables 4.2.6.8 and 6.1.1.4'
N N 0.0061 0.0033 'International Tables Vol C Tables 4.2.6.8 and 6.1.1.4'
O O 0.0106 0.0060 'International Tables Vol C Tables 4.2.6.8 and 6.1.1.4'
Cu Cu 0.3201 1.2651 'International Tables Vol C Tables 4.2.6.8 and 6.1.1.4'

loop_
_geom_angle_atom_site_label_1
_geom_angle_atom_site_label_2
_geom_angle_atom_site_label_3
_geom_angle
_geom_angle_site_symmetry_1
_geom_angle_site_symmetry_3
_geom_angle_publ_flag
N1 Cu1 N1 112.2(3) 4 2 ?
N1 Cu1 N1 112.2(3) 4 . ?
N1 Cu1 N1 104.2(5) 2 . ?
N1 Cu1 N1 104.2(5) 4 3 ?
N1 Cu1 N1 112.2(3) 2 3 ?
N1 Cu1 N1 112.2(3) . 3 ?
N2 Cu2 N2 111.2(3) 2_455 8_457 ?
N2 Cu2 N2 111.2(3) 2_455 7_447 ?
N2 Cu2 N2 106.1(7) 8_457 7_447 ?
N2 Cu2 N2 106.1(7) 2_455 . ?
N2 Cu2 N2 111.2(3) 8_457 . ?
N2 Cu2 N2 111.2(3) 7_447 . ?
C5 N1 C1 118.8(10) . . ?
C5 N1 Cu1 122.0(7) . . ?
C1 N1 Cu1 117.8(7) . . ?
C11 N2 C10 110.0(11) . . ?
C11 N2 Cu2 122.8(9) . . ?
C10 N2 Cu2 126.5(9) . . ?
N1 C1 C2 122.5(10) . . ?
C1 C2 C3 120.3(11) . . ?
C4 C3 C2 113.1(11) . . ?
C4 C3 C6 121.6(9) . . ?
C2 C3 C6 124.9(11) . . ?
C5 C4 C3 121.7(10) . . ?
N1 C5 C4 122.9(11) . . ?
C7 C6 C3 125.1(9) . . ?
C6 C7 C8 129.5(9) . . ?
C12 C8 C9 115.9(10) . . ?
C12 C8 C7 121.6(12) . . ?
C9 C8 C7 122.5(11) . . ?
C8 C9 C10 118.5(9) . . ?
N2 C10 C9 127.5(10) . . ?
N2 C11 C12 125.2(11) . . ?
C8 C12 C11 121.4(11) . . ?
O11 N3 O31 122(2) . . ?
O11 N3 O21 119(2) . . ?
O31 N3 O21 119(2) . . ?
O32 N4 O12 122(2) . . ?
O32 N4 O22 120(2) . . ?
O12 N4 O22 118(2) . . ?

loop_
_geom_bond_atom_site_label_1
_geom_bond_atom_site_label_2
_geom_bond_distance
_geom_bond_site_symmetry_2
_geom_bond_publ_flag
Cu1 N1 2.054(7) 4 ?
Cu1 N1 2.054(7) 2 ?
Cu1 N1 2.054(7) . ?
Cu1 N1 2.054(7) 3 ?
Cu2 N2 1.998(11) 2_455 ?
Cu2 N2 1.998(11) 8_457 ?
Cu2 N2 1.998(11) 7_447 ?
Cu2 N2 1.998(11) . ?
N1 C5 1.284(9) . ?
N1 C1 1.316(10) . ?
N2 C11 1.330(11) . ?
N2 C10 1.362(11) . ?
C1 C2 1.367(12) . ?
C2 C3 1.424(10) . ?
C3 C4 1.385(11) . ?
C3 C6 1.452(11) . ?
C4 C5 1.375(11) . ?
C6 C7 1.292(12) . ?
C7 C8 1.470(12) . ?
C8 C12 1.337(11) . ?
C8 C9 1.365(10) . ?
C9 C10 1.367(11) . ?
C11 C12 1.386(11) . ?
N3 O11 1.228(18) . ?
N3 O31 1.235(19) . ?
N3 O21 1.242(19) . ?
N4 O32 1.228(18) . ?
N4 O12 1.231(19) . ?
N4 O22 1.250(19) . ?
